data_7717977
loop_
_publ_author_name
'Singh, Vaibhav'
'Urunikulavan, Vajeeha'
'Bar, Arun Kumar'

_publ_section_title
;
 An insight en-route from CO2 fixation to CO32--bridged dinuclear
 lanthanide(III) complexes featuring inner coordination post-synthetic
 modification&#x2020;
;
_journal_name_full 'Dalton Transactions'
_journal_paper_doi 10.1039/D4DT03050H
_journal_year 2025
_chemical_formula_moiety 'C66 H57 Er2 N10 O9 P'
_chemical_formula_sum 'C66 H57 Er2 N10 O9 P'
_chemical_formula_weight 1499.70
_space_group_crystal_system triclinic
_space_group_IT_number 2
_space_group_name_Hall '-P 1'
_space_group_name_H-M_alt 'P -1'
_atom_sites_solution_hydrogens mixed
_atom_sites_solution_primary dual
_audit_creation_date 2024-04-16
_audit_creation_method
;
Olex2 1.5
(compiled 2023.08.24 svn.re1ec1418 for OlexSys, GUI svn.r6817)
;
_audit_update_record
;
2024-08-20 deposited with the CCDC.	2025-02-04 downloaded from the CCDC.
;
_cell_angle_alpha 96.120(2)
_cell_angle_beta 103.752(2)
_cell_angle_gamma 106.503(2)
_cell_formula_units_Z 2
_cell_length_a 12.4588(7)
_cell_length_b 15.5778(8)
_cell_length_c 16.9491(9)
_cell_measurement_reflns_used 9796
_cell_measurement_temperature 100
_cell_measurement_theta_max 26.39
_cell_measurement_theta_min 2.39
_cell_volume 3009.5(3)
_computing_cell_refinement 'SAINT V8.40B (?, 2016)'
_computing_data_reduction 'SAINT V8.40B (?, 2016)'
_computing_molecular_graphics 'Olex2 1.5 (Dolomanov et al., 2009)'
_computing_publication_material 'Olex2 1.5 (Dolomanov et al., 2009)'
_computing_structure_refinement 'XL  (Sheldrick, 2008)'
_computing_structure_solution 'SHELXT 2018/2 (Sheldrick, 2018)'
_diffrn_ambient_temperature 100
_diffrn_measured_fraction_theta_full 0.999
_diffrn_measured_fraction_theta_max 0.997
_diffrn_measurement_device_type 'Bruker APEX-II CCD'
_diffrn_measurement_method '\f and \w scans'
_diffrn_radiation_type MoK\a
_diffrn_radiation_wavelength 0.71073
_diffrn_reflns_av_R_equivalents 0.0611
_diffrn_reflns_av_unetI/netI 0.0281
_diffrn_reflns_Laue_measured_fraction_full 0.999
_diffrn_reflns_Laue_measured_fraction_max 0.997
_diffrn_reflns_limit_h_max 15
_diffrn_reflns_limit_h_min -15
_diffrn_reflns_limit_k_max 17
_diffrn_reflns_limit_k_min -19
_diffrn_reflns_limit_l_max 21
_diffrn_reflns_limit_l_min -21
_diffrn_reflns_number 95368
_diffrn_reflns_point_group_measured_fraction_full 0.999
_diffrn_reflns_point_group_measured_fraction_max 0.997
_diffrn_reflns_theta_full 25.242
_diffrn_reflns_theta_max 26.400
_diffrn_reflns_theta_min 1.776
_diffrn_source_current 1.4
_diffrn_source_power 0.07
_diffrn_source_voltage 50.0
_diffrn_standards_number 0
_exptl_absorpt_coefficient_mu 2.864
_exptl_absorpt_correction_T_max 0.7454
_exptl_absorpt_correction_T_min 0.6719
_exptl_absorpt_correction_type multi-scan
_exptl_absorpt_process_details
;
SADABS-2016/2 (Bruker,2016/2) was used for absorption correction.
wR2(int) was 0.1620 before and 0.0533 after correction.
The Ratio of minimum to maximum transmission is 0.9014.
The \l/2 correction factor is Not present.
;
_exptl_crystal_colour 'metallic yellowish yellow'
_exptl_crystal_colour_lustre metallic
_exptl_crystal_colour_modifier yellowish
_exptl_crystal_colour_primary yellow
_exptl_crystal_density_diffrn 1.655
_exptl_crystal_description plate
_exptl_crystal_F_000 1492
_exptl_crystal_size_max 0.1
_exptl_crystal_size_mid 0.08
_exptl_crystal_size_min 0.07
_refine_diff_density_max 0.674
_refine_diff_density_min -0.389
_refine_diff_density_rms 0.080
_refine_ls_extinction_method none
_refine_ls_goodness_of_fit_ref 1.073
_refine_ls_hydrogen_treatment mixed
_refine_ls_matrix_type full
_refine_ls_number_parameters 801
_refine_ls_number_reflns 12324
_refine_ls_number_restraints 3
_refine_ls_restrained_S_all 1.074
_refine_ls_R_factor_all 0.0201
_refine_ls_R_factor_gt 0.0171
_refine_ls_shift/su_max 0.004
_refine_ls_shift/su_mean 0.000
_refine_ls_structure_factor_coef Fsqd
_refine_ls_weighting_details 'w=1/[\s^2^(Fo^2^)+(0.0180P)^2^+0.5781P] where P=(Fo^2^+2Fc^2^)/3'
_refine_ls_weighting_scheme calc
_refine_ls_wR_factor_gt 0.0413
_refine_ls_wR_factor_ref 0.0419
_reflns_Friedel_coverage 0.000
_reflns_number_gt 11157
_reflns_number_total 12324
_reflns_threshold_expression 'I > 2\s(I)'
_cod_data_source_file d4dt03050h2.cif
_cod_data_source_block mo_vs259_rep01_0m
_cod_database_code 7717977
_shelx_shelxl_version_number 2019/1
_shelx_space_group_comment
;
The symmetry employed for this shelxl refinement is uniquely defined
by the following loop, which should always be used as a source of
symmetry information in preference to the above space-group names.
They are only intended as comments.
;
_shelx_estimated_absorpt_t_max 0.825
_shelx_estimated_absorpt_t_min 0.763
_olex2_refinement_description
;
1. Restrained distances
 O8-H8
 0.87 with sigma of 0.01
 C66-H8
 1.914908 with sigma of 0.02
 Er1-H8
 2.929733 with sigma of 0.02
2.a Aromatic/amide H refined with riding coordinates:
 C30(H30), C29(H29), C12(H12), C5(H5), C28(H28), C4(H4), C23(H23), C19(H19),
 C61(H61), C40(H40), C16(H16), C62(H62), C6(H6), C22(H22), C36(H36), C20(H20),
 C53(H53), C37(H37), C38(H38), C14(H14), C43(H43), C13(H13), C52(H52), C47(H47),
  C65(H65), C63(H63), C15(H15), C49(H49), C21(H21), C45(H45), C51(H51),
 C46(H46), C64(H64), C39(H39), C55(H55), C50(H50), C56(H56), C44(H44), C57(H57),
  C59(H59), C58(H58)
2.b Idealised Me refined as rotating group:
 C33(H33A,H33B,H33C), C1(H1A,H1B,H1C), C9(H9A,H9B,H9C), C66(H66A,H66B,H66C),
 C25(H25A,H25B,H25C)
;
_olex2_submission_special_instructions 'No special instructions were received'

loop_
_space_group_symop_operation_xyz
'x, y, z'
'-x, -y, -z'

loop_
_atom_site_label
_atom_site_type_symbol
_atom_site_fract_x
_atom_site_fract_y
_atom_site_fract_z
_atom_site_U_iso_or_equiv
_atom_site_adp_type
_atom_site_occupancy
_atom_site_site_symmetry_order
_atom_site_calc_flag
_atom_site_refinement_flags_posn
_atom_site_refinement_flags_adp
_atom_site_refinement_flags_occupancy
_atom_site_disorder_assembly
_atom_site_disorder_group
Er1 Er 0.73212(2) 0.09890(2) 0.51948(2) 0.00987(3) Uani 1 1 d D . . . .
Er2 Er 0.77784(2) 0.26915(2) 0.30531(2) 0.01035(3) Uani 1 1 d . . . . .
P1 P 0.69824(4) 0.38982(3) 0.13089(3) 0.01339(10) Uani 1 1 d . . . . .
O1 O 0.58434(11) 0.02095(9) 0.40174(8) 0.0140(3) Uani 1 1 d . . . . .
O4 O 0.91120(11) 0.19627(9) 0.52002(8) 0.0141(3) Uani 1 1 d . . . . .
O5 O 0.93670(11) 0.27243(9) 0.41604(8) 0.0152(3) Uani 1 1 d . . . . .
O7 O 0.58370(12) 0.23793(9) 0.29700(8) 0.0146(3) Uani 1 1 d . . . . .
O2 O 0.65156(12) 0.19927(9) 0.56468(8) 0.0160(3) Uani 1 1 d . . . . .
O6 O 0.76345(12) 0.14061(9) 0.22227(9) 0.0163(3) Uani 1 1 d . . . . .
O9 O 0.71528(12) 0.32382(9) 0.18692(8) 0.0149(3) Uani 1 1 d . . . . .
O3 O 0.76139(11) 0.18720(9) 0.41532(8) 0.0156(3) Uani 1 1 d . . . . .
O8 O 0.61573(12) -0.01089(9) 0.57403(9) 0.0154(3) Uani 1 1 d D . . . .
H8 H 0.5539(13) -0.0049(11) 0.5861(14) 0.023 Uiso 1 1 d D U . . .
N1 N 0.68998(14) -0.06880(11) 0.36386(10) 0.0145(3) Uani 1 1 d . . . . .
N5 N 0.76073(14) 0.22521(10) 0.70159(10) 0.0139(3) Uani 1 1 d . . . . .
N9 N 0.72849(14) 0.39288(11) 0.37386(10) 0.0138(3) Uani 1 1 d . . . . .
N2 N 0.75991(14) -0.03224(10) 0.44428(10) 0.0131(3) Uani 1 1 d . . . . .
N8 N 0.92580(14) 0.42086(10) 0.33708(10) 0.0123(3) Uani 1 1 d . . . . .
N4 N 0.80522(14) 0.16116(10) 0.66942(10) 0.0125(3) Uani 1 1 d . . . . .
N7 N 0.93630(14) 0.28272(10) 0.24046(10) 0.0128(3) Uani 1 1 d . . . . .
C24 C 0.87421(16) 0.22012(12) 0.45182(11) 0.0115(4) Uani 1 1 d . . . . .
N10 N 0.61483(14) 0.37751(11) 0.37870(10) 0.0152(3) Uani 1 1 d . . . . .
C17 C 0.60396(17) -0.03462(12) 0.34848(12) 0.0133(4) Uani 1 1 d . . . . .
N6 N 0.92821(14) 0.20974(11) 0.18201(10) 0.0150(3) Uani 1 1 d . . . . .
C30 C 1.01056(18) 0.56828(13) 0.42394(12) 0.0172(4) Uani 1 1 d . . . . .
H30 H 1.003639 0.615170 0.461167 0.021 Uiso 1 1 calc R U . . .
N3 N 0.86947(14) 0.03253(10) 0.60089(10) 0.0123(3) Uani 1 1 d . . . . .
C29 C 1.11328(18) 0.57848(14) 0.40230(13) 0.0191(4) Uani 1 1 d . . . . .
H29 H 1.178546 0.631780 0.426131 0.023 Uiso 1 1 calc R U . . .
C10 C 0.68345(16) 0.23975(12) 0.64067(12) 0.0135(4) Uani 1 1 d . . . . .
C31 C 0.91759(17) 0.48812(12) 0.39020(12) 0.0138(4) Uani 1 1 d . . . . .
C11 C 0.63327(17) 0.31260(12) 0.66067(13) 0.0149(4) Uani 1 1 d . . . . .
C32 C 0.80309(17) 0.47236(12) 0.40712(12) 0.0138(4) Uani 1 1 d . . . . .
C33 C 0.77715(19) 0.54633(13) 0.45549(13) 0.0203(4) Uani 1 1 d . . . . .
H33A H 0.746043 0.582654 0.417897 0.030 Uiso 1 1 calc R U . . .
H33B H 0.848969 0.585629 0.496465 0.030 Uiso 1 1 calc R U . . .
H33C H 0.719445 0.519143 0.483786 0.030 Uiso 1 1 calc R U . . .
C18 C 0.52388(17) -0.06136(13) 0.26295(12) 0.0157(4) Uani 1 1 d . . . . .
C27 C 1.02443(17) 0.43201(13) 0.31425(12) 0.0143(4) Uani 1 1 d . . . . .
C12 C 0.64914(18) 0.35202(13) 0.74257(13) 0.0186(4) Uani 1 1 d . . . . .
H12 H 0.687882 0.329511 0.786998 0.022 Uiso 1 1 calc R U . . .
C5 C 1.05466(18) -0.01859(13) 0.68405(13) 0.0172(4) Uani 1 1 d . . . . .
H5 H 1.121201 -0.033264 0.711455 0.021 Uiso 1 1 calc R U . . .
C8 C 0.87544(17) 0.13269(12) 0.72041(12) 0.0138(4) Uani 1 1 d . . . . .
C28 C 1.12061(18) 0.51065(13) 0.34573(12) 0.0173(4) Uani 1 1 d . . . . .
H28 H 1.189570 0.517617 0.328842 0.021 Uiso 1 1 calc R U . . .
C3 C 0.90212(16) -0.03216(12) 0.56273(12) 0.0126(4) Uani 1 1 d . . . . .
C34 C 0.54905(17) 0.29514(13) 0.33503(12) 0.0135(4) Uani 1 1 d . . . . .
C4 C 0.99456(17) -0.05910(13) 0.60270(12) 0.0155(4) Uani 1 1 d . . . . .
H4 H 1.016271 -0.104701 0.574619 0.019 Uiso 1 1 calc R U . . .
C23 C 0.50580(18) -0.14410(13) 0.21330(13) 0.0202(4) Uani 1 1 d . . . . .
H23 H 0.543188 -0.185631 0.234172 0.024 Uiso 1 1 calc R U . . .
C19 C 0.4699(2) -0.00081(15) 0.23184(14) 0.0254(5) Uani 1 1 d . . . . .
H19 H 0.480929 0.055329 0.265865 0.031 Uiso 1 1 calc R U . . .
C61 C 0.88163(18) 0.54966(13) 0.19729(12) 0.0177(4) Uani 1 1 d . . . . .
H61 H 0.925917 0.518695 0.174286 0.021 Uiso 1 1 calc R U . . .
C40 C 0.34324(18) 0.19831(14) 0.26680(13) 0.0195(4) Uani 1 1 d . . . . .
H40 H 0.370782 0.166719 0.229053 0.023 Uiso 1 1 calc R U . . .
C16 C 0.57485(18) 0.34572(14) 0.59636(13) 0.0198(4) Uani 1 1 d . . . . .
H16 H 0.562140 0.318464 0.540637 0.024 Uiso 1 1 calc R U . . .
C1 C 0.83802(19) -0.15980(14) 0.43407(13) 0.0204(4) Uani 1 1 d . . . . .
H1A H 0.795823 -0.211320 0.455228 0.031 Uiso 1 1 calc R U . . .
H1B H 0.919957 -0.156816 0.444746 0.031 Uiso 1 1 calc R U . . .
H1C H 0.802983 -0.167991 0.374406 0.031 Uiso 1 1 calc R U . . .
C42 C 0.80853(18) 0.05828(13) 0.11461(12) 0.0168(4) Uani 1 1 d . . . . .
C7 C 0.92281(16) 0.06759(12) 0.68174(12) 0.0130(4) Uani 1 1 d . . . . .
C62 C 0.9362(2) 0.63698(14) 0.24374(13) 0.0215(4) Uani 1 1 d . . . . .
H62 H 1.017399 0.665697 0.252593 0.026 Uiso 1 1 calc R U . . .
C48 C 0.76820(18) 0.38149(13) 0.05055(12) 0.0158(4) Uani 1 1 d . . . . .
C26 C 1.02327(17) 0.35649(13) 0.25258(12) 0.0140(4) Uani 1 1 d . . . . .
C6 C 1.01670(17) 0.04361(13) 0.72507(12) 0.0161(4) Uani 1 1 d . . . . .
H6 H 1.054034 0.069535 0.781825 0.019 Uiso 1 1 calc R U . . .
C22 C 0.4329(2) -0.16576(15) 0.13312(14) 0.0263(5) Uani 1 1 d . . . . .
H22 H 0.418760 -0.222927 0.099585 0.032 Uiso 1 1 calc R U . . .
C36 C 0.37996(18) 0.31649(14) 0.38272(13) 0.0195(4) Uani 1 1 d . . . . .
H36 H 0.432253 0.366838 0.423833 0.023 Uiso 1 1 calc R U . . .
C20 C 0.3998(2) -0.02220(17) 0.15118(15) 0.0342(6) Uani 1 1 d . . . . .
H20 H 0.364384 0.020065 0.129491 0.041 Uiso 1 1 calc R U . . .
C9 C 0.9072(2) 0.15809(15) 0.81282(12) 0.0217(5) Uani 1 1 d . . . . .
H9A H 0.987439 0.199882 0.833565 0.033 Uiso 1 1 calc R U . . .
H9B H 0.901152 0.103010 0.836868 0.033 Uiso 1 1 calc R U . . .
H9C H 0.853917 0.187961 0.828382 0.033 Uiso 1 1 calc R U . . .
C53 C 0.81288(18) 0.30991(14) 0.04208(13) 0.0195(4) Uani 1 1 d . . . . .
H53 H 0.801239 0.264918 0.075652 0.023 Uiso 1 1 calc R U . . .
C37 C 0.26166(19) 0.28865(15) 0.37715(14) 0.0239(5) Uani 1 1 d . . . . .
H37 H 0.233727 0.319252 0.415319 0.029 Uiso 1 1 calc R U . . .
C2 C 0.83086(16) -0.07330(12) 0.47650(12) 0.0133(4) Uani 1 1 d . . . . .
C35 C 0.42203(17) 0.27073(13) 0.32812(12) 0.0153(4) Uani 1 1 d . . . . .
C38 C 0.18431(19) 0.21673(15) 0.31645(15) 0.0256(5) Uani 1 1 d . . . . .
H38 H 0.103560 0.197906 0.313014 0.031 Uiso 1 1 calc R U . . .
C14 C 0.55192(19) 0.45807(14) 0.69456(14) 0.0230(5) Uani 1 1 d . . . . .
H14 H 0.525111 0.508069 0.706030 0.028 Uiso 1 1 calc R U . . .
C60 C 0.76217(18) 0.50668(13) 0.18393(12) 0.0159(4) Uani 1 1 d . . . . .
C41 C 0.83407(17) 0.14137(13) 0.17803(12) 0.0148(4) Uani 1 1 d . . . . .
C43 C 0.7142(2) -0.01719(15) 0.10844(15) 0.0290(5) Uani 1 1 d . . . . .
H43 H 0.666582 -0.016202 0.144541 0.035 Uiso 1 1 calc R U . . .
C66 C 0.59890(18) -0.10682(13) 0.55849(14) 0.0201(4) Uani 1 1 d D . . . .
H66A H 0.577120 -0.129138 0.498752 0.030 Uiso 1 1 calc R U . . .
H66B H 0.536640 -0.138972 0.581077 0.030 Uiso 1 1 calc R U . . .
H66C H 0.671433 -0.117879 0.585027 0.030 Uiso 1 1 calc R U . . .
C13 C 0.60781(19) 0.42440(14) 0.75853(14) 0.0224(5) Uani 1 1 d . . . . .
H13 H 0.618220 0.450899 0.814083 0.027 Uiso 1 1 calc R U . . .
C52 C 0.8747(2) 0.30417(16) -0.01563(14) 0.0256(5) Uani 1 1 d . . . . .
H52 H 0.905966 0.255588 -0.021131 0.031 Uiso 1 1 calc R U . . .
C25 C 1.11424(19) 0.36964(14) 0.20761(13) 0.0208(4) Uani 1 1 d . . . . .
H25A H 1.190798 0.381797 0.247088 0.031 Uiso 1 1 calc R U . . .
H25B H 1.114862 0.421359 0.179279 0.031 Uiso 1 1 calc R U . . .
H25C H 1.096886 0.314408 0.166871 0.031 Uiso 1 1 calc R U . . .
C47 C 0.8779(2) 0.05558(15) 0.06153(14) 0.0252(5) Uani 1 1 d . . . . .
H47 H 0.943949 0.106758 0.066029 0.030 Uiso 1 1 calc R U . . .
C65 C 0.69780(19) 0.55316(14) 0.21741(13) 0.0201(4) Uani 1 1 d . . . . .
H65 H 0.616521 0.524873 0.208592 0.024 Uiso 1 1 calc R U . . .
C63 C 0.8713(2) 0.68201(14) 0.27715(14) 0.0258(5) Uani 1 1 d . . . . .
H63 H 0.908315 0.741552 0.309529 0.031 Uiso 1 1 calc R U . . .
C15 C 0.53513(19) 0.41846(14) 0.61341(14) 0.0237(5) Uani 1 1 d . . . . .
H15 H 0.496232 0.441229 0.569249 0.028 Uiso 1 1 calc R U . . .
C49 C 0.7859(2) 0.44746(14) 0.00097(14) 0.0247(5) Uani 1 1 d . . . . .
H49 H 0.756134 0.496884 0.006771 0.030 Uiso 1 1 calc R U . . .
C21 C 0.3810(2) -0.10460(17) 0.10199(15) 0.0325(6) Uani 1 1 d . . . . .
H21 H 0.332283 -0.119143 0.046749 0.039 Uiso 1 1 calc R U . . .
C45 C 0.7565(2) -0.09619(16) -0.00351(15) 0.0329(6) Uani 1 1 d . . . . .
H45 H 0.738072 -0.148978 -0.044274 0.040 Uiso 1 1 calc R U . . .
C51 C 0.8906(2) 0.36904(16) -0.06479(14) 0.0302(5) Uani 1 1 d . . . . .
H51 H 0.932011 0.364517 -0.104599 0.036 Uiso 1 1 calc R U . . .
C46 C 0.8510(2) -0.02135(16) 0.00238(14) 0.0294(5) Uani 1 1 d . . . . .
H46 H 0.897826 -0.022591 -0.034283 0.035 Uiso 1 1 calc R U . . .
C54 C 0.54517(18) 0.37106(13) 0.08624(13) 0.0170(4) Uani 1 1 d . . . . .
C64 C 0.7524(2) 0.64052(14) 0.26351(14) 0.0252(5) Uani 1 1 d . . . . .
H64 H 0.708231 0.672158 0.285879 0.030 Uiso 1 1 calc R U . . .
C39 C 0.22490(19) 0.17226(15) 0.26073(14) 0.0241(5) Uani 1 1 d . . . . .
H39 H 0.171656 0.123754 0.218193 0.029 Uiso 1 1 calc R U . . .
C55 C 0.47292(19) 0.35050(15) 0.13774(14) 0.0231(5) Uani 1 1 d . . . . .
H55 H 0.504904 0.344794 0.192935 0.028 Uiso 1 1 calc R U . . .
C50 C 0.8468(2) 0.44055(16) -0.05666(14) 0.0314(6) Uani 1 1 d . . . . .
H50 H 0.858512 0.485103 -0.090645 0.038 Uiso 1 1 calc R U . . .
C56 C 0.3545(2) 0.33829(15) 0.10891(15) 0.0278(5) Uani 1 1 d . . . . .
H56 H 0.306185 0.325994 0.144772 0.033 Uiso 1 1 calc R U . . .
C44 C 0.6889(2) -0.09456(16) 0.04948(17) 0.0386(6) Uani 1 1 d . . . . .
H44 H 0.624441 -0.146656 0.045810 0.046 Uiso 1 1 calc R U . . .
C57 C 0.3075(2) 0.34402(15) 0.02840(16) 0.0312(6) Uani 1 1 d . . . . .
H57 H 0.226378 0.335267 0.008541 0.037 Uiso 1 1 calc R U . . .
C59 C 0.4966(2) 0.37673(15) 0.00498(14) 0.0265(5) Uani 1 1 d . . . . .
H59 H 0.544716 0.390345 -0.030884 0.032 Uiso 1 1 calc R U . . .
C58 C 0.3778(2) 0.36251(16) -0.02376(16) 0.0338(6) Uani 1 1 d . . . . .
H58 H 0.344632 0.365488 -0.079582 0.041 Uiso 1 1 calc R U . . .

loop_
_atom_site_aniso_label
_atom_site_aniso_U_11
_atom_site_aniso_U_22
_atom_site_aniso_U_33
_atom_site_aniso_U_23
_atom_site_aniso_U_13
_atom_site_aniso_U_12
Er1 0.01004(5) 0.00939(4) 0.01077(5) 0.00185(3) 0.00342(3) 0.00364(3)
Er2 0.01112(5) 0.00925(4) 0.01084(5) 0.00234(3) 0.00340(3) 0.00305(3)
P1 0.0174(3) 0.0119(2) 0.0107(2) 0.00256(18) 0.00314(19) 0.00495(19)
O1 0.0123(7) 0.0141(6) 0.0148(7) -0.0003(5) 0.0040(5) 0.0041(5)
O4 0.0129(7) 0.0155(6) 0.0139(7) 0.0050(5) 0.0031(5) 0.0042(5)
O5 0.0126(7) 0.0153(6) 0.0163(7) 0.0046(5) 0.0036(6) 0.0023(5)
O7 0.0147(7) 0.0130(6) 0.0162(7) 0.0020(5) 0.0051(6) 0.0042(5)
O2 0.0172(7) 0.0175(7) 0.0138(7) -0.0002(5) 0.0021(6) 0.0093(6)
O6 0.0182(7) 0.0127(6) 0.0179(7) 0.0008(5) 0.0070(6) 0.0041(5)
O9 0.0174(7) 0.0143(6) 0.0137(7) 0.0045(5) 0.0045(6) 0.0054(5)
O3 0.0098(7) 0.0188(7) 0.0162(7) 0.0076(6) 0.0013(6) 0.0018(6)
O8 0.0133(7) 0.0139(6) 0.0218(8) 0.0053(6) 0.0083(6) 0.0050(5)
N1 0.0151(8) 0.0148(8) 0.0123(8) -0.0003(6) 0.0028(7) 0.0045(7)
N5 0.0152(8) 0.0128(7) 0.0149(8) 0.0000(6) 0.0057(7) 0.0062(6)
N9 0.0147(8) 0.0133(8) 0.0145(8) 0.0038(6) 0.0048(7) 0.0053(6)
N2 0.0131(8) 0.0134(8) 0.0130(8) 0.0004(6) 0.0045(7) 0.0048(6)
N8 0.0142(8) 0.0114(7) 0.0110(8) 0.0034(6) 0.0029(6) 0.0036(6)
N4 0.0132(8) 0.0109(7) 0.0146(8) 0.0021(6) 0.0059(7) 0.0040(6)
N7 0.0137(8) 0.0125(7) 0.0119(8) 0.0020(6) 0.0024(6) 0.0049(6)
C24 0.0139(9) 0.0091(8) 0.0124(9) 0.0005(7) 0.0040(7) 0.0057(7)
N10 0.0121(8) 0.0158(8) 0.0186(9) 0.0026(7) 0.0058(7) 0.0047(6)
C17 0.0140(9) 0.0101(8) 0.0146(10) 0.0023(7) 0.0051(8) 0.0009(7)
N6 0.0185(9) 0.0147(8) 0.0132(8) 0.0010(6) 0.0049(7) 0.0076(7)
C30 0.0198(11) 0.0131(9) 0.0154(10) 0.0003(8) 0.0040(8) 0.0019(8)
N3 0.0123(8) 0.0106(7) 0.0150(8) 0.0033(6) 0.0054(6) 0.0036(6)
C29 0.0170(10) 0.0162(9) 0.0187(11) 0.0030(8) 0.0026(8) -0.0007(8)
C10 0.0125(9) 0.0105(9) 0.0177(10) 0.0011(7) 0.0069(8) 0.0021(7)
C31 0.0179(10) 0.0117(9) 0.0119(9) 0.0041(7) 0.0038(8) 0.0047(8)
C11 0.0133(9) 0.0113(9) 0.0208(10) 0.0019(8) 0.0067(8) 0.0039(7)
C32 0.0163(10) 0.0133(9) 0.0116(9) 0.0031(7) 0.0033(8) 0.0046(8)
C33 0.0248(11) 0.0150(9) 0.0213(11) -0.0008(8) 0.0087(9) 0.0065(8)
C18 0.0140(10) 0.0162(9) 0.0144(10) 0.0018(8) 0.0038(8) 0.0015(8)
C27 0.0171(10) 0.0132(9) 0.0130(9) 0.0061(7) 0.0037(8) 0.0046(8)
C12 0.0216(11) 0.0164(9) 0.0200(11) 0.0024(8) 0.0095(9) 0.0068(8)
C5 0.0163(10) 0.0186(10) 0.0194(10) 0.0087(8) 0.0044(8) 0.0085(8)
C8 0.0154(10) 0.0118(9) 0.0139(10) 0.0013(7) 0.0056(8) 0.0029(7)
C28 0.0152(10) 0.0167(9) 0.0188(10) 0.0060(8) 0.0047(8) 0.0023(8)
C3 0.0119(9) 0.0109(8) 0.0157(10) 0.0036(7) 0.0061(8) 0.0028(7)
C34 0.0154(10) 0.0157(9) 0.0117(9) 0.0067(7) 0.0044(8) 0.0065(8)
C4 0.0150(10) 0.0156(9) 0.0196(10) 0.0053(8) 0.0075(8) 0.0075(8)
C23 0.0218(11) 0.0154(10) 0.0201(11) 0.0010(8) 0.0048(9) 0.0026(8)
C19 0.0274(12) 0.0223(11) 0.0221(12) -0.0008(9) -0.0018(9) 0.0101(9)
C61 0.0230(11) 0.0159(9) 0.0162(10) 0.0049(8) 0.0065(8) 0.0076(8)
C40 0.0186(11) 0.0185(10) 0.0215(11) 0.0059(8) 0.0043(9) 0.0063(8)
C16 0.0202(11) 0.0190(10) 0.0194(11) -0.0012(8) 0.0037(9) 0.0085(8)
C1 0.0213(11) 0.0171(10) 0.0221(11) -0.0039(8) 0.0030(9) 0.0105(8)
C42 0.0205(11) 0.0147(9) 0.0164(10) 0.0029(8) 0.0024(8) 0.0098(8)
C7 0.0134(9) 0.0125(9) 0.0140(10) 0.0049(7) 0.0048(8) 0.0037(7)
C62 0.0249(11) 0.0170(10) 0.0188(11) 0.0040(8) 0.0048(9) 0.0016(9)
C48 0.0202(10) 0.0150(9) 0.0103(9) 0.0007(7) 0.0041(8) 0.0037(8)
C26 0.0157(10) 0.0152(9) 0.0136(10) 0.0058(7) 0.0050(8) 0.0069(8)
C6 0.0170(10) 0.0164(9) 0.0148(10) 0.0054(8) 0.0031(8) 0.0053(8)
C22 0.0279(12) 0.0230(11) 0.0202(12) -0.0022(9) 0.0017(9) 0.0025(9)
C36 0.0200(11) 0.0197(10) 0.0225(11) 0.0062(8) 0.0072(9) 0.0101(8)
C20 0.0406(15) 0.0309(13) 0.0263(13) 0.0040(10) -0.0061(11) 0.0174(11)
C9 0.0307(12) 0.0241(11) 0.0137(10) 0.0024(8) 0.0052(9) 0.0151(9)
C53 0.0232(11) 0.0201(10) 0.0137(10) 0.0019(8) 0.0029(8) 0.0072(9)
C37 0.0227(11) 0.0281(11) 0.0310(13) 0.0122(10) 0.0143(10) 0.0156(9)
C2 0.0121(9) 0.0132(9) 0.0163(10) 0.0027(7) 0.0065(8) 0.0047(7)
C35 0.0136(10) 0.0145(9) 0.0198(10) 0.0085(8) 0.0050(8) 0.0054(8)
C38 0.0142(10) 0.0273(11) 0.0419(14) 0.0212(10) 0.0090(10) 0.0105(9)
C14 0.0255(12) 0.0160(10) 0.0327(13) 0.0011(9) 0.0144(10) 0.0105(9)
C60 0.0237(11) 0.0133(9) 0.0117(9) 0.0051(7) 0.0056(8) 0.0062(8)
C41 0.0179(10) 0.0149(9) 0.0133(10) 0.0038(8) 0.0024(8) 0.0088(8)
C43 0.0384(14) 0.0193(11) 0.0260(12) 0.0000(9) 0.0130(11) 0.0027(10)
C66 0.0183(10) 0.0155(9) 0.0301(12) 0.0098(9) 0.0104(9) 0.0062(8)
C13 0.0267(12) 0.0202(10) 0.0237(12) 0.0017(9) 0.0142(9) 0.0078(9)
C52 0.0289(12) 0.0294(12) 0.0197(11) -0.0017(9) 0.0087(10) 0.0118(10)
C25 0.0228(11) 0.0194(10) 0.0239(11) 0.0061(9) 0.0128(9) 0.0065(9)
C47 0.0241(12) 0.0263(11) 0.0248(12) -0.0014(9) 0.0070(9) 0.0097(9)
C65 0.0217(11) 0.0218(10) 0.0176(10) 0.0042(8) 0.0071(9) 0.0069(9)
C63 0.0340(13) 0.0160(10) 0.0231(12) -0.0020(9) 0.0087(10) 0.0027(9)
C15 0.0250(12) 0.0225(11) 0.0265(12) 0.0048(9) 0.0044(9) 0.0142(9)
C49 0.0405(14) 0.0164(10) 0.0201(11) 0.0060(8) 0.0119(10) 0.0100(9)
C21 0.0349(14) 0.0335(13) 0.0177(12) 0.0005(10) -0.0062(10) 0.0064(11)
C45 0.0475(16) 0.0222(11) 0.0260(13) -0.0056(10) 0.0067(11) 0.0132(11)
C51 0.0360(14) 0.0330(13) 0.0204(12) 0.0004(10) 0.0162(10) 0.0040(11)
C46 0.0332(13) 0.0337(13) 0.0231(12) -0.0046(10) 0.0074(10) 0.0176(11)
C54 0.0196(10) 0.0120(9) 0.0168(10) 0.0018(8) 0.0012(8) 0.0044(8)
C64 0.0336(13) 0.0205(10) 0.0240(12) -0.0007(9) 0.0132(10) 0.0100(9)
C39 0.0171(11) 0.0212(10) 0.0294(12) 0.0083(9) 0.0003(9) 0.0032(9)
C55 0.0229(11) 0.0250(11) 0.0203(11) 0.0047(9) 0.0040(9) 0.0077(9)
C50 0.0477(15) 0.0257(12) 0.0202(12) 0.0075(9) 0.0177(11) 0.0030(11)
C56 0.0219(12) 0.0237(11) 0.0375(14) 0.0046(10) 0.0086(10) 0.0069(9)
C44 0.0509(17) 0.0187(11) 0.0386(15) -0.0036(10) 0.0178(13) -0.0015(11)
C57 0.0230(12) 0.0196(11) 0.0453(15) 0.0077(10) -0.0030(11) 0.0079(9)
C59 0.0304(13) 0.0274(12) 0.0203(11) 0.0083(9) 0.0013(9) 0.0108(10)
C58 0.0330(14) 0.0307(13) 0.0301(13) 0.0108(10) -0.0070(11) 0.0100(11)

loop_
_atom_type_symbol
_atom_type_description
_atom_type_scat_dispersion_real
_atom_type_scat_dispersion_imag
_atom_type_scat_source
C C 0.0033 0.0016 'International Tables Vol C Tables 4.2.6.8 and 6.1.1.4'
H H 0.0000 0.0000 'International Tables Vol C Tables 4.2.6.8 and 6.1.1.4'
Er Er -0.2586 4.9576 'International Tables Vol C Tables 4.2.6.8 and 6.1.1.4'
N N 0.0061 0.0033 'International Tables Vol C Tables 4.2.6.8 and 6.1.1.4'
O O 0.0106 0.0060 'International Tables Vol C Tables 4.2.6.8 and 6.1.1.4'
P P 0.1023 0.0942 'International Tables Vol C Tables 4.2.6.8 and 6.1.1.4'

loop_
_geom_angle_atom_site_label_1
_geom_angle_atom_site_label_2
_geom_angle_atom_site_label_3
_geom_angle
_geom_angle_site_symmetry_1
_geom_angle_site_symmetry_3
_geom_angle_publ_flag
O1 Er1 O4 124.51(5) . . ?
O1 Er1 O3 74.25(5) . . ?
O1 Er1 O8 79.51(5) . . ?
O1 Er1 N2 64.28(5) . . ?
O1 Er1 N4 151.96(5) . . ?
O1 Er1 C24 99.77(5) . . ?
O1 Er1 N3 124.54(5) . . ?
O4 Er1 O3 56.08(4) . . ?
O4 Er1 O8 151.62(5) . . ?
O4 Er1 N2 93.13(5) . . ?
O4 Er1 N4 82.38(5) . . ?
O4 Er1 C24 27.49(5) . . ?
O4 Er1 N3 77.62(5) . . ?
O2 Er1 O1 99.09(5) . . ?
O2 Er1 O4 100.54(5) . . ?
O2 Er1 O3 86.18(5) . . ?
O2 Er1 O8 88.73(5) . . ?
O2 Er1 N2 162.80(5) . . ?
O2 Er1 N4 64.82(5) . . ?
O2 Er1 C24 94.75(5) . . ?
O2 Er1 N3 128.65(5) . . ?
O3 Er1 N2 92.94(5) . . ?
O3 Er1 N4 124.15(5) . . ?
O3 Er1 C24 28.61(5) . . ?
O3 Er1 N3 127.67(5) . . ?
O8 Er1 O3 152.09(5) . . ?
O8 Er1 N2 84.03(5) . . ?
O8 Er1 N4 77.42(5) . . ?
O8 Er1 C24 176.53(5) . . ?
O8 Er1 N3 75.72(5) . . ?
N2 Er1 N4 128.04(5) . . ?
N2 Er1 C24 92.60(5) . . ?
N2 Er1 N3 64.40(5) . . ?
N4 Er1 C24 104.18(5) . . ?
N3 Er1 N4 64.09(5) . . ?
N3 Er1 C24 102.11(5) . . ?
O5 Er2 O3 55.35(4) . . ?
O5 Er2 N9 96.72(5) . . ?
O5 Er2 N8 71.24(5) . . ?
O5 Er2 N7 76.95(5) . . ?
O5 Er2 C24 27.09(5) . . ?
O7 Er2 O5 130.49(5) . . ?
O7 Er2 O9 79.58(5) . . ?
O7 Er2 O3 78.49(5) . . ?
O7 Er2 N9 65.09(5) . . ?
O7 Er2 N8 126.66(5) . . ?
O7 Er2 N7 151.27(5) . . ?
O7 Er2 C24 105.08(5) . . ?
O6 Er2 O5 98.83(5) . . ?
O6 Er2 O7 97.92(5) . . ?
O6 Er2 O9 87.68(5) . . ?
O6 Er2 O3 89.95(5) . . ?
O6 Er2 N9 162.16(5) . . ?
O6 Er2 N8 129.62(5) . . ?
O6 Er2 N7 65.25(5) . . ?
O6 Er2 C24 95.62(5) . . ?
O9 Er2 O5 147.14(5) . . ?
O9 Er2 O3 157.40(4) . . ?
O9 Er2 N9 83.98(5) . . ?
O9 Er2 N8 79.80(5) . . ?
O9 Er2 N7 76.75(5) . . ?
O9 Er2 C24 173.80(5) . . ?
O3 Er2 N9 91.72(5) . . ?
O3 Er2 N8 118.18(5) . . ?
O3 Er2 N7 122.25(5) . . ?
O3 Er2 C24 28.27(5) . . ?
N9 Er2 N8 64.22(5) . . ?
N9 Er2 N7 127.37(5) . . ?
N9 Er2 C24 94.23(5) . . ?
N8 Er2 C24 94.07(5) . . ?
N7 Er2 N8 64.39(5) . . ?
N7 Er2 C24 99.84(5) . . ?
O9 P1 C48 111.32(9) . . ?
O9 P1 C60 112.63(9) . . ?
O9 P1 C54 110.56(9) . . ?
C48 P1 C60 105.05(9) . . ?
C48 P1 C54 109.98(10) . . ?
C60 P1 C54 107.09(9) . . ?
C17 O1 Er1 119.10(12) . . ?
C24 O4 Er1 95.62(11) . . ?
C24 O5 Er2 94.72(11) . . ?
C34 O7 Er2 120.32(12) . . ?
C10 O2 Er1 122.36(12) . . ?
C41 O6 Er2 120.70(12) . . ?
P1 O9 Er2 159.96(8) . . ?
Er1 O3 Er2 176.08(6) . . ?
C24 O3 Er1 91.20(11) . . ?
C24 O3 Er2 92.55(11) . . ?
Er1 O8 H8 122.2(11) . . ?
C66 O8 Er1 125.69(11) . . ?
C66 O8 H8 106.5(11) . . ?
C17 N1 N2 109.37(15) . . ?
C10 N5 N4 108.71(15) . . ?
N10 N9 Er2 119.09(11) . . ?
C32 N9 Er2 123.36(13) . . ?
C32 N9 N10 117.55(16) . . ?
N1 N2 Er1 118.57(11) . . ?
C2 N2 Er1 123.76(13) . . ?
C2 N2 N1 117.52(15) . . ?
C31 N8 Er2 119.27(12) . . ?
C27 N8 Er2 119.93(12) . . ?
C27 N8 C31 119.66(16) . . ?
N5 N4 Er1 118.33(11) . . ?
C8 N4 Er1 123.50(12) . . ?
C8 N4 N5 117.95(16) . . ?
N6 N7 Er2 118.45(11) . . ?
C26 N7 Er2 123.84(12) . . ?
C26 N7 N6 117.49(16) . . ?
Er1 C24 Er2 119.35(7) . . ?
O4 C24 Er1 56.89(9) . . ?
O4 C24 Er2 175.84(14) . . ?
O4 C24 O3 117.00(17) . . ?
O5 C24 Er1 176.20(13) . . ?
O5 C24 Er2 58.19(10) . . ?
O5 C24 O4 125.66(17) . . ?
O5 C24 O3 117.34(17) . . ?
O3 C24 Er1 60.18(9) . . ?
O3 C24 Er2 59.18(9) . . ?
C34 N10 N9 108.68(15) . . ?
O1 C17 N1 124.99(18) . . ?
O1 C17 C18 117.94(17) . . ?
N1 C17 C18 117.07(16) . . ?
C41 N6 N7 108.64(15) . . ?
C29 C30 H30 120.6 . . ?
C29 C30 C31 118.87(18) . . ?
C31 C30 H30 120.6 . . ?
C3 N3 Er1 119.96(13) . . ?
C3 N3 C7 119.10(16) . . ?
C7 N3 Er1 120.49(12) . . ?
C30 C29 H29 120.1 . . ?
C30 C29 C28 119.82(18) . . ?
C28 C29 H29 120.1 . . ?
O2 C10 N5 125.70(17) . . ?
O2 C10 C11 116.97(17) . . ?
N5 C10 C11 117.25(17) . . ?
N8 C31 C30 121.37(18) . . ?
N8 C31 C32 115.77(16) . . ?
C30 C31 C32 122.82(17) . . ?
C12 C11 C10 121.50(18) . . ?
C16 C11 C10 119.06(18) . . ?
C16 C11 C12 119.34(18) . . ?
N9 C32 C31 114.69(16) . . ?
N9 C32 C33 124.12(18) . . ?
C31 C32 C33 121.11(17) . . ?
C32 C33 H33A 109.5 . . ?
C32 C33 H33B 109.5 . . ?
C32 C33 H33C 109.5 . . ?
H33A C33 H33B 109.5 . . ?
H33A C33 H33C 109.5 . . ?
H33B C33 H33C 109.5 . . ?
C23 C18 C17 121.30(19) . . ?
C19 C18 C17 118.87(18) . . ?
C19 C18 C23 119.8(2) . . ?
N8 C27 C28 121.76(18) . . ?
N8 C27 C26 115.82(16) . . ?
C28 C27 C26 122.41(18) . . ?
C11 C12 H12 120.2 . . ?
C13 C12 C11 119.6(2) . . ?
C13 C12 H12 120.2 . . ?
C4 C5 H5 120.4 . . ?
C4 C5 C6 119.25(19) . . ?
C6 C5 H5 120.4 . . ?
N4 C8 C7 115.00(17) . . ?
N4 C8 C9 125.04(17) . . ?
C7 C8 C9 119.92(17) . . ?
C29 C28 C27 118.46(19) . . ?
C29 C28 H28 120.8 . . ?
C27 C28 H28 120.8 . . ?
N3 C3 C4 121.83(17) . . ?
N3 C3 C2 115.29(16) . . ?
C4 C3 C2 122.87(16) . . ?
O7 C34 N10 126.41(18) . . ?
O7 C34 C35 117.95(17) . . ?
N10 C34 C35 115.60(16) . . ?
C5 C4 C3 119.04(17) . . ?
C5 C4 H4 120.5 . . ?
C3 C4 H4 120.5 . . ?
C18 C23 H23 120.1 . . ?
C22 C23 C18 119.7(2) . . ?
C22 C23 H23 120.1 . . ?
C18 C19 H19 120.0 . . ?
C20 C19 C18 119.9(2) . . ?
C20 C19 H19 120.0 . . ?
C62 C61 H61 119.6 . . ?
C62 C61 C60 120.76(19) . . ?
C60 C61 H61 119.6 . . ?
C35 C40 H40 119.8 . . ?
C39 C40 H40 119.8 . . ?
C39 C40 C35 120.4(2) . . ?
C11 C16 H16 119.9 . . ?
C15 C16 C11 120.23(19) . . ?
C15 C16 H16 119.9 . . ?
H1A C1 H1B 109.5 . . ?
H1A C1 H1C 109.5 . . ?
H1B C1 H1C 109.5 . . ?
C2 C1 H1A 109.5 . . ?
C2 C1 H1B 109.5 . . ?
C2 C1 H1C 109.5 . . ?
C43 C42 C41 119.36(19) . . ?
C43 C42 C47 119.30(19) . . ?
C47 C42 C41 121.34(18) . . ?
N3 C7 C8 115.60(17) . . ?
N3 C7 C6 121.52(17) . . ?
C6 C7 C8 122.87(17) . . ?
C61 C62 H62 120.3 . . ?
C63 C62 C61 119.5(2) . . ?
C63 C62 H62 120.3 . . ?
C53 C48 P1 117.93(15) . . ?
C53 C48 C49 119.66(19) . . ?
C49 C48 P1 122.26(16) . . ?
N7 C26 C27 114.38(17) . . ?
N7 C26 C25 124.94(17) . . ?
C27 C26 C25 120.63(17) . . ?
C5 C6 C7 118.96(18) . . ?
C5 C6 H6 120.5 . . ?
C7 C6 H6 120.5 . . ?
C23 C22 H22 119.9 . . ?
C21 C22 C23 120.2(2) . . ?
C21 C22 H22 119.9 . . ?
C37 C36 H36 119.9 . . ?
C37 C36 C35 120.1(2) . . ?
C35 C36 H36 119.9 . . ?
C19 C20 H20 119.8 . . ?
C21 C20 C19 120.4(2) . . ?
C21 C20 H20 119.8 . . ?
C8 C9 H9A 109.5 . . ?
C8 C9 H9B 109.5 . . ?
C8 C9 H9C 109.5 . . ?
H9A C9 H9B 109.5 . . ?
H9A C9 H9C 109.5 . . ?
H9B C9 H9C 109.5 . . ?
C48 C53 H53 120.0 . . ?
C48 C53 C52 119.9(2) . . ?
C52 C53 H53 120.0 . . ?
C36 C37 H37 119.8 . . ?
C38 C37 C36 120.5(2) . . ?
C38 C37 H37 119.8 . . ?
N2 C2 C3 115.27(16) . . ?
N2 C2 C1 123.88(18) . . ?
C3 C2 C1 120.75(17) . . ?
C40 C35 C34 119.20(18) . . ?
C36 C35 C34 121.77(18) . . ?
C36 C35 C40 119.00(19) . . ?
C37 C38 H38 120.1 . . ?
C37 C38 C39 119.8(2) . . ?
C39 C38 H38 120.1 . . ?
C13 C14 H14 120.2 . . ?
C13 C14 C15 119.62(19) . . ?
C15 C14 H14 120.2 . . ?
C61 C60 P1 118.91(15) . . ?
C65 C60 P1 121.80(16) . . ?
C65 C60 C61 119.10(18) . . ?
O6 C41 N6 126.24(17) . . ?
O6 C41 C42 118.00(17) . . ?
N6 C41 C42 115.76(17) . . ?
C42 C43 H43 120.0 . . ?
C42 C43 C44 120.0(2) . . ?
C44 C43 H43 120.0 . . ?
O8 C66 H66A 109.5 . . ?
O8 C66 H66B 109.5 . . ?
O8 C66 H66C 109.5 . . ?
H66A C66 H66B 109.5 . . ?
H66A C66 H66C 109.5 . . ?
H66B C66 H66C 109.5 . . ?
C12 C13 H13 119.6 . . ?
C14 C13 C12 120.8(2) . . ?
C14 C13 H13 119.6 . . ?
C53 C52 H52 120.0 . . ?
C51 C52 C53 119.9(2) . . ?
C51 C52 H52 120.0 . . ?
C26 C25 H25A 109.5 . . ?
C26 C25 H25B 109.5 . . ?
C26 C25 H25C 109.5 . . ?
H25A C25 H25B 109.5 . . ?
H25A C25 H25C 109.5 . . ?
H25B C25 H25C 109.5 . . ?
C42 C47 H47 119.9 . . ?
C46 C47 C42 120.2(2) . . ?
C46 C47 H47 119.9 . . ?
C60 C65 H65 120.0 . . ?
C64 C65 C60 120.0(2) . . ?
C64 C65 H65 120.0 . . ?
C62 C63 H63 119.8 . . ?
C62 C63 C64 120.33(19) . . ?
C64 C63 H63 119.8 . . ?
C16 C15 H15 119.8 . . ?
C14 C15 C16 120.4(2) . . ?
C14 C15 H15 119.8 . . ?
C48 C49 H49 120.1 . . ?
C50 C49 C48 119.8(2) . . ?
C50 C49 H49 120.1 . . ?
C22 C21 C20 119.9(2) . . ?
C22 C21 H21 120.0 . . ?
C20 C21 H21 120.0 . . ?
C46 C45 H45 120.0 . . ?
C44 C45 H45 120.0 . . ?
C44 C45 C46 120.0(2) . . ?
C52 C51 H51 119.7 . . ?
C52 C51 C50 120.5(2) . . ?
C50 C51 H51 119.7 . . ?
C47 C46 H46 119.9 . . ?
C45 C46 C47 120.1(2) . . ?
C45 C46 H46 119.9 . . ?
C55 C54 P1 116.90(16) . . ?
C59 C54 P1 123.99(17) . . ?
C59 C54 C55 119.1(2) . . ?
C65 C64 C63 120.3(2) . . ?
C65 C64 H64 119.9 . . ?
C63 C64 H64 119.9 . . ?
C40 C39 H39 119.9 . . ?
C38 C39 C40 120.2(2) . . ?
C38 C39 H39 119.9 . . ?
C54 C55 H55 119.8 . . ?
C56 C55 C54 120.5(2) . . ?
C56 C55 H55 119.8 . . ?
C49 C50 H50 119.9 . . ?
C51 C50 C49 120.1(2) . . ?
C51 C50 H50 119.9 . . ?
C55 C56 H56 120.1 . . ?
C57 C56 C55 119.9(2) . . ?
C57 C56 H56 120.1 . . ?
C43 C44 H44 119.8 . . ?
C45 C44 C43 120.4(2) . . ?
C45 C44 H44 119.8 . . ?
C56 C57 H57 119.9 . . ?
C56 C57 C58 120.2(2) . . ?
C58 C57 H57 119.9 . . ?
C54 C59 H59 120.0 . . ?
C58 C59 C54 120.0(2) . . ?
C58 C59 H59 120.0 . . ?
C57 C58 C59 120.4(2) . . ?
C57 C58 H58 119.8 . . ?
C59 C58 H58 119.8 . . ?

loop_
_geom_bond_atom_site_label_1
_geom_bond_atom_site_label_2
_geom_bond_distance
_geom_bond_site_symmetry_2
_geom_bond_publ_flag
Er1 O1 2.3050(13) . ?
Er1 O4 2.3115(13) . ?
Er1 O2 2.2451(13) . ?
Er1 O3 2.3833(13) . ?
Er1 O8 2.3341(13) . ?
Er1 N2 2.4442(15) . ?
Er1 N4 2.4699(16) . ?
Er1 C24 2.7464(19) . ?
Er1 N3 2.4674(16) . ?
Er2 O5 2.3660(14) . ?
Er2 O7 2.2939(13) . ?
Er2 O6 2.2578(13) . ?
Er2 O9 2.3146(14) . ?
Er2 O3 2.3852(13) . ?
Er2 N9 2.4451(15) . ?
Er2 N8 2.4607(15) . ?
Er2 N7 2.4482(16) . ?
Er2 C24 2.7747(19) . ?
P1 O9 1.4966(14) . ?
P1 C48 1.795(2) . ?
P1 C60 1.8009(19) . ?
P1 C54 1.801(2) . ?
O1 C17 1.297(2) . ?
O4 C24 1.274(2) . ?
O5 C24 1.268(2) . ?
O7 C34 1.275(2) . ?
O2 C10 1.287(2) . ?
O6 C41 1.283(2) . ?
O3 C24 1.316(2) . ?
O8 H8 0.869(9) . ?
O8 C66 1.435(2) . ?
N1 N2 1.389(2) . ?
N1 C17 1.312(3) . ?
N5 N4 1.394(2) . ?
N5 C10 1.321(3) . ?
N9 N10 1.391(2) . ?
N9 C32 1.290(2) . ?
N2 C2 1.286(3) . ?
N8 C31 1.350(2) . ?
N8 C27 1.345(2) . ?
N4 C8 1.285(3) . ?
N7 N6 1.390(2) . ?
N7 C26 1.294(2) . ?
N10 C34 1.333(2) . ?
C17 C18 1.489(3) . ?
N6 C41 1.324(3) . ?
C30 H30 0.9500 . ?
C30 C29 1.385(3) . ?
C30 C31 1.392(3) . ?
N3 C3 1.348(2) . ?
N3 C7 1.349(2) . ?
C29 H29 0.9500 . ?
C29 C28 1.387(3) . ?
C10 C11 1.488(3) . ?
C31 C32 1.479(3) . ?
C11 C12 1.401(3) . ?
C11 C16 1.393(3) . ?
C32 C33 1.497(3) . ?
C33 H33A 0.9800 . ?
C33 H33B 0.9800 . ?
C33 H33C 0.9800 . ?
C18 C23 1.391(3) . ?
C18 C19 1.385(3) . ?
C27 C28 1.394(3) . ?
C27 C26 1.482(3) . ?
C12 H12 0.9500 . ?
C12 C13 1.393(3) . ?
C5 H5 0.9500 . ?
C5 C4 1.384(3) . ?
C5 C6 1.385(3) . ?
C8 C7 1.479(3) . ?
C8 C9 1.500(3) . ?
C28 H28 0.9500 . ?
C3 C4 1.388(3) . ?
C3 C2 1.482(3) . ?
C34 C35 1.491(3) . ?
C4 H4 0.9500 . ?
C23 H23 0.9500 . ?
C23 C22 1.388(3) . ?
C19 H19 0.9500 . ?
C19 C20 1.383(3) . ?
C61 H61 0.9500 . ?
C61 C62 1.387(3) . ?
C61 C60 1.399(3) . ?
C40 H40 0.9500 . ?
C40 C35 1.397(3) . ?
C40 C39 1.388(3) . ?
C16 H16 0.9500 . ?
C16 C15 1.389(3) . ?
C1 H1A 0.9800 . ?
C1 H1B 0.9800 . ?
C1 H1C 0.9800 . ?
C1 C2 1.494(2) . ?
C42 C41 1.496(3) . ?
C42 C43 1.380(3) . ?
C42 C47 1.393(3) . ?
C7 C6 1.395(3) . ?
C62 H62 0.9500 . ?
C62 C63 1.387(3) . ?
C48 C53 1.389(3) . ?
C48 C49 1.398(3) . ?
C26 C25 1.490(3) . ?
C6 H6 0.9500 . ?
C22 H22 0.9500 . ?
C22 C21 1.378(3) . ?
C36 H36 0.9500 . ?
C36 C37 1.390(3) . ?
C36 C35 1.393(3) . ?
C20 H20 0.9500 . ?
C20 C21 1.381(3) . ?
C9 H9A 0.9800 . ?
C9 H9B 0.9800 . ?
C9 H9C 0.9800 . ?
C53 H53 0.9500 . ?
C53 C52 1.392(3) . ?
C37 H37 0.9500 . ?
C37 C38 1.383(3) . ?
C38 H38 0.9500 . ?
C38 C39 1.383(3) . ?
C14 H14 0.9500 . ?
C14 C13 1.380(3) . ?
C14 C15 1.388(3) . ?
C60 C65 1.396(3) . ?
C43 H43 0.9500 . ?
C43 C44 1.389(3) . ?
C66 H66A 0.9800 . ?
C66 H66B 0.9800 . ?
C66 H66C 0.9800 . ?
C13 H13 0.9500 . ?
C52 H52 0.9500 . ?
C52 C51 1.378(3) . ?
C25 H25A 0.9800 . ?
C25 H25B 0.9800 . ?
C25 H25C 0.9800 . ?
C47 H47 0.9500 . ?
C47 C46 1.382(3) . ?
C65 H65 0.9500 . ?
C65 C64 1.386(3) . ?
C63 H63 0.9500 . ?
C63 C64 1.388(3) . ?
C15 H15 0.9500 . ?
C49 H49 0.9500 . ?
C49 C50 1.385(3) . ?
C21 H21 0.9500 . ?
C45 H45 0.9500 . ?
C45 C46 1.377(4) . ?
C45 C44 1.373(4) . ?
C51 H51 0.9500 . ?
C51 C50 1.380(3) . ?
C46 H46 0.9500 . ?
C54 C55 1.394(3) . ?
C54 C59 1.390(3) . ?
C64 H64 0.9500 . ?
C39 H39 0.9500 . ?
C55 H55 0.9500 . ?
C55 C56 1.389(3) . ?
C50 H50 0.9500 . ?
C56 H56 0.9500 . ?
C56 C57 1.375(3) . ?
C44 H44 0.9500 . ?
C57 H57 0.9500 . ?
C57 C58 1.383(4) . ?
C59 H59 0.9500 . ?
C59 C58 1.387(3) . ?
C58 H58 0.9500 . ?

loop_
_geom_torsion_atom_site_label_1
_geom_torsion_atom_site_label_2
_geom_torsion_atom_site_label_3
_geom_torsion_atom_site_label_4
_geom_torsion
_geom_torsion_site_symmetry_1
_geom_torsion_site_symmetry_2
_geom_torsion_site_symmetry_3
_geom_torsion_site_symmetry_4
_geom_torsion_publ_flag
Er1 O1 C17 N1 18.2(2) . . . . ?
Er1 O1 C17 C18 -161.12(13) . . . . ?
Er1 O4 C24 O5 -176.59(16) . . . . ?
Er1 O4 C24 O3 3.10(16) . . . . ?
Er1 O2 C10 N5 -3.7(3) . . . . ?
Er1 O2 C10 C11 173.01(12) . . . . ?
Er1 O3 C24 Er2 178.88(7) . . . . ?
Er1 O3 C24 O4 -2.99(16) . . . . ?
Er1 O3 C24 O5 176.72(14) . . . . ?
Er1 N2 C2 C3 -3.6(2) . . . . ?
Er1 N2 C2 C1 172.53(14) . . . . ?
Er1 N4 C8 C7 7.8(2) . . . . ?
Er1 N4 C8 C9 -170.04(15) . . . . ?
Er1 N3 C3 C4 167.75(14) . . . . ?
Er1 N3 C3 C2 -13.6(2) . . . . ?
Er1 N3 C7 C8 12.4(2) . . . . ?
Er1 N3 C7 C6 -167.38(14) . . . . ?
Er2 O5 C24 O4 -178.13(16) . . . . ?
Er2 O5 C24 O3 2.18(16) . . . . ?
Er2 O7 C34 N10 3.4(3) . . . . ?
Er2 O7 C34 C35 -179.34(12) . . . . ?
Er2 O6 C41 N6 8.6(3) . . . . ?
Er2 O6 C41 C42 -170.43(13) . . . . ?
Er2 O3 C24 Er1 -178.88(7) . . . . ?
Er2 O3 C24 O4 178.13(14) . . . . ?
Er2 O3 C24 O5 -2.16(16) . . . . ?
Er2 N9 N10 C34 -6.2(2) . . . . ?
Er2 N9 C32 C31 8.6(2) . . . . ?
Er2 N9 C32 C33 -174.60(15) . . . . ?
Er2 N8 C31 C30 165.98(15) . . . . ?
Er2 N8 C31 C32 -16.3(2) . . . . ?
Er2 N8 C27 C28 -165.95(15) . . . . ?
Er2 N8 C27 C26 15.2(2) . . . . ?
Er2 N7 N6 C41 -4.8(2) . . . . ?
Er2 N7 C26 C27 4.0(2) . . . . ?
Er2 N7 C26 C25 -173.44(15) . . . . ?
P1 C48 C53 C52 -175.67(16) . . . . ?
P1 C48 C49 C50 175.96(18) . . . . ?
P1 C60 C65 C64 174.78(17) . . . . ?
P1 C54 C55 C56 177.70(16) . . . . ?
P1 C54 C59 C58 -179.04(17) . . . . ?
O1 C17 C18 C23 -153.10(19) . . . . ?
O1 C17 C18 C19 29.1(3) . . . . ?
O7 C34 C35 C40 -14.7(3) . . . . ?
O7 C34 C35 C36 163.43(19) . . . . ?
O2 C10 C11 C12 170.98(18) . . . . ?
O2 C10 C11 C16 -12.7(3) . . . . ?
O9 P1 C48 C53 8.94(19) . . . . ?
O9 P1 C48 C49 -166.54(17) . . . . ?
O9 P1 C60 C61 81.99(17) . . . . ?
O9 P1 C60 C65 -93.10(18) . . . . ?
O9 P1 C54 C55 39.60(17) . . . . ?
O9 P1 C54 C59 -140.99(17) . . . . ?
N1 N2 C2 C3 -179.19(15) . . . . ?
N1 N2 C2 C1 -3.0(3) . . . . ?
N1 C17 C18 C23 27.5(3) . . . . ?
N1 C17 C18 C19 -150.3(2) . . . . ?
N5 N4 C8 C7 -177.70(15) . . . . ?
N5 N4 C8 C9 4.5(3) . . . . ?
N5 C10 C11 C12 -12.0(3) . . . . ?
N5 C10 C11 C16 164.30(18) . . . . ?
N9 N10 C34 O7 2.1(3) . . . . ?
N9 N10 C34 C35 -175.27(16) . . . . ?
N2 N1 C17 O1 -3.3(3) . . . . ?
N2 N1 C17 C18 176.06(16) . . . . ?
N8 C31 C32 N9 5.3(3) . . . . ?
N8 C31 C32 C33 -171.58(18) . . . . ?
N8 C27 C28 C29 0.2(3) . . . . ?
N8 C27 C26 N7 -12.4(3) . . . . ?
N8 C27 C26 C25 165.20(18) . . . . ?
N4 N5 C10 O2 2.2(3) . . . . ?
N4 N5 C10 C11 -174.52(16) . . . . ?
N4 C8 C7 N3 -12.9(3) . . . . ?
N4 C8 C7 C6 166.87(18) . . . . ?
N7 N6 C41 O6 -2.1(3) . . . . ?
N7 N6 C41 C42 177.00(16) . . . . ?
N10 N9 C32 C31 -172.23(16) . . . . ?
N10 N9 C32 C33 4.5(3) . . . . ?
N10 C34 C35 C40 162.91(19) . . . . ?
N10 C34 C35 C36 -19.0(3) . . . . ?
C17 N1 N2 Er1 -12.14(19) . . . . ?
C17 N1 N2 C2 163.66(17) . . . . ?
C17 C18 C23 C22 -178.32(19) . . . . ?
C17 C18 C19 C20 176.7(2) . . . . ?
N6 N7 C26 C27 178.57(16) . . . . ?
N6 N7 C26 C25 1.1(3) . . . . ?
C30 C29 C28 C27 -2.2(3) . . . . ?
C30 C31 C32 N9 -177.05(19) . . . . ?
C30 C31 C32 C33 6.1(3) . . . . ?
N3 C3 C4 C5 0.2(3) . . . . ?
N3 C3 C2 N2 11.1(2) . . . . ?
N3 C3 C2 C1 -165.17(18) . . . . ?
N3 C7 C6 C5 -0.9(3) . . . . ?
C29 C30 C31 N8 -0.1(3) . . . . ?
C29 C30 C31 C32 -177.66(19) . . . . ?
C10 N5 N4 Er1 0.10(19) . . . . ?
C10 N5 N4 C8 -174.72(17) . . . . ?
C10 C11 C12 C13 175.47(18) . . . . ?
C10 C11 C16 C15 -174.99(19) . . . . ?
C31 N8 C27 C28 1.8(3) . . . . ?
C31 N8 C27 C26 -177.07(17) . . . . ?
C31 C30 C29 C28 2.2(3) . . . . ?
C11 C12 C13 C14 -0.3(3) . . . . ?
C11 C16 C15 C14 -0.8(3) . . . . ?
C32 N9 N10 C34 174.65(18) . . . . ?
C18 C23 C22 C21 1.7(3) . . . . ?
C18 C19 C20 C21 1.6(4) . . . . ?
C27 N8 C31 C30 -1.8(3) . . . . ?
C27 N8 C31 C32 175.87(16) . . . . ?
C12 C11 C16 C15 1.4(3) . . . . ?
C8 C7 C6 C5 179.42(18) . . . . ?
C28 C27 C26 N7 168.77(19) . . . . ?
C28 C27 C26 C25 -13.6(3) . . . . ?
C3 N3 C7 C8 -175.30(17) . . . . ?
C3 N3 C7 C6 5.0(3) . . . . ?
C4 C5 C6 C7 -3.6(3) . . . . ?
C4 C3 C2 N2 -170.23(18) . . . . ?
C4 C3 C2 C1 13.5(3) . . . . ?
C23 C18 C19 C20 -1.1(3) . . . . ?
C23 C22 C21 C20 -1.2(4) . . . . ?
C19 C18 C23 C22 -0.6(3) . . . . ?
C19 C20 C21 C22 -0.5(4) . . . . ?
C61 C62 C63 C64 -0.7(3) . . . . ?
C61 C60 C65 C64 -0.3(3) . . . . ?
C16 C11 C12 C13 -0.9(3) . . . . ?
C42 C43 C44 C45 -0.7(4) . . . . ?
C42 C47 C46 C45 -1.0(4) . . . . ?
C7 N3 C3 C4 -4.6(3) . . . . ?
C7 N3 C3 C2 174.04(16) . . . . ?
C62 C61 C60 P1 -174.65(16) . . . . ?
C62 C61 C60 C65 0.6(3) . . . . ?
C62 C63 C64 C65 1.0(4) . . . . ?
C48 P1 O9 Er2 114.2(2) . . . . ?
C48 P1 C60 C61 -39.34(18) . . . . ?
C48 P1 C60 C65 145.57(17) . . . . ?
C48 P1 C54 C55 162.94(15) . . . . ?
C48 P1 C54 C59 -17.7(2) . . . . ?
C48 C53 C52 C51 -0.6(3) . . . . ?
C48 C49 C50 C51 -0.4(4) . . . . ?
C26 N7 N6 C41 -179.59(17) . . . . ?
C26 C27 C28 C29 179.00(19) . . . . ?
C6 C5 C4 C3 3.9(3) . . . . ?
C36 C37 C38 C39 -0.1(3) . . . . ?
C9 C8 C7 N3 165.06(17) . . . . ?
C9 C8 C7 C6 -15.2(3) . . . . ?
C53 C48 C49 C50 0.6(3) . . . . ?
C53 C52 C51 C50 0.8(4) . . . . ?
C37 C36 C35 C34 -176.52(19) . . . . ?
C37 C36 C35 C40 1.6(3) . . . . ?
C37 C38 C39 C40 1.5(3) . . . . ?
C2 C3 C4 C5 -178.39(18) . . . . ?
C35 C40 C39 C38 -1.3(3) . . . . ?
C35 C36 C37 C38 -1.4(3) . . . . ?
C60 P1 O9 Er2 -3.5(3) . . . . ?
C60 P1 C48 C53 131.11(16) . . . . ?
C60 P1 C48 C49 -44.4(2) . . . . ?
C60 P1 C54 C55 -83.44(17) . . . . ?
C60 P1 C54 C59 95.97(18) . . . . ?
C60 C61 C62 C63 -0.1(3) . . . . ?
C60 C65 C64 C63 -0.5(3) . . . . ?
C41 C42 C43 C44 179.5(2) . . . . ?
C41 C42 C47 C46 -178.7(2) . . . . ?
C43 C42 C41 O6 -3.0(3) . . . . ?
C43 C42 C41 N6 177.8(2) . . . . ?
C43 C42 C47 C46 1.2(3) . . . . ?
C13 C14 C15 C16 -0.4(3) . . . . ?
C52 C51 C50 C49 -0.3(4) . . . . ?
C47 C42 C41 O6 176.85(19) . . . . ?
C47 C42 C41 N6 -2.3(3) . . . . ?
C47 C42 C43 C44 -0.4(4) . . . . ?
C15 C14 C13 C12 1.0(3) . . . . ?
C49 C48 C53 C52 -0.1(3) . . . . ?
C46 C45 C44 C43 1.0(4) . . . . ?
C54 P1 O9 Er2 -123.2(2) . . . . ?
C54 P1 C48 C53 -113.96(17) . . . . ?
C54 P1 C48 C49 70.6(2) . . . . ?
C54 P1 C60 C61 -156.26(16) . . . . ?
C54 P1 C60 C65 28.6(2) . . . . ?
C54 C55 C56 C57 1.8(3) . . . . ?
C54 C59 C58 C57 1.0(3) . . . . ?
C39 C40 C35 C34 177.89(19) . . . . ?
C39 C40 C35 C36 -0.3(3) . . . . ?
C55 C54 C59 C58 0.4(3) . . . . ?
C55 C56 C57 C58 -0.4(3) . . . . ?
C56 C57 C58 C59 -1.0(4) . . . . ?
C44 C45 C46 C47 -0.1(4) . . . . ?
C59 C54 C55 C56 -1.7(3) . . . . ?
